data_4302846
loop_
_publ_author_name
'Roxanne M. Jenkins'
'Michael L. Singleton'
'Elky Almaraz'
'Joseph H. Reibenspies'
'Marcetta Y. Darensbourg'

_publ_section_title
;
Imidazole-Containing (N3S)-NiII Complexes Relating to Nickel Containing
Biomolecules
;
_journal_name_full 'Inorganic Chemistry'
_journal_page_first 7280
_journal_page_last 7293
_journal_paper_doi 10.1021/ic900778k
_journal_volume 48
_journal_year 2009
_chemical_absolute_configuration rm
_chemical_formula_sum 'C8 H17 B F4 N2 Ni S'
_chemical_formula_weight 318.82
_chemical_name_systematic
;                                                                              
 ?                                                                             
;
_space_group_IT_number 18
_symmetry_cell_setting orthorhombic
_symmetry_space_group_name_Hall 'P 2 2ab'
_symmetry_space_group_name_H-M 'P 21 21 2'
_atom_sites_solution_hydrogens geom
_atom_sites_solution_primary direct
_atom_sites_solution_secondary difmap
_audit_creation_method SHELXL-97
_cell_angle_alpha 90.00
_cell_angle_beta 90.00
_cell_angle_gamma 90.00
_cell_formula_units_Z 4
_cell_length_a 10.1120(16)
_cell_length_b 19.466(3)
_cell_length_c 6.0785(9)
_cell_measurement_reflns_used 1566
_cell_measurement_temperature 110(2)
_cell_measurement_theta_max 57.84
_cell_measurement_theta_min 4.54
_cell_volume 1196.5(3)
_computing_cell_refinement 'Bruker FRAMBO'
_computing_data_collection 'Bruker FRAMBO'
_computing_data_reduction 'Bruker SAINT'
_computing_molecular_graphics 'Bruker SHELXTL'
_computing_publication_material 'Bruker SHELXTL'
_computing_structure_refinement 'SHELXL-97 (Sheldrick, 2008)'
_computing_structure_solution 'SHELXS-97 (Sheldrick, 2008)'
_diffrn_ambient_temperature 110(2)
_diffrn_measured_fraction_theta_full 0.922
_diffrn_measured_fraction_theta_max 0.922
_diffrn_measurement_device_type 'MWPC area detector'
_diffrn_measurement_method 'phi and omega scans'
_diffrn_radiation_monochromator graphite
_diffrn_radiation_source 'fine-focus sealed tube'
_diffrn_radiation_type CuK\a
_diffrn_radiation_wavelength 1.54178
_diffrn_reflns_av_R_equivalents 0.1327
_diffrn_reflns_av_sigmaI/netI 0.1033
_diffrn_reflns_limit_h_max 11
_diffrn_reflns_limit_h_min -9
_diffrn_reflns_limit_k_max 21
_diffrn_reflns_limit_k_min -20
_diffrn_reflns_limit_l_max 6
_diffrn_reflns_limit_l_min -6
_diffrn_reflns_number 7385
_diffrn_reflns_theta_full 59.96
_diffrn_reflns_theta_max 59.96
_diffrn_reflns_theta_min 4.54
_exptl_absorpt_coefficient_mu 4.293
_exptl_absorpt_correction_T_max 0.9583
_exptl_absorpt_correction_T_min 0.4806
_exptl_absorpt_correction_type multi-scan
_exptl_absorpt_process_details sadabs
_exptl_crystal_colour 'colorless '
_exptl_crystal_density_diffrn 1.770
_exptl_crystal_density_method 'not measured'
_exptl_crystal_description 'plate     '
_exptl_crystal_F_000 656
_exptl_crystal_size_max 0.20
_exptl_crystal_size_mid 0.20
_exptl_crystal_size_min 0.01
_refine_diff_density_max 1.550
_refine_diff_density_min -0.431
_refine_diff_density_rms 0.135
_refine_ls_abs_structure_details 'Flack H D (1983), Acta Cryst. A39, 876-881'
_refine_ls_abs_structure_Flack 0.0(3)
_refine_ls_extinction_method none
_refine_ls_goodness_of_fit_ref 1.024
_refine_ls_hydrogen_treatment constr
_refine_ls_matrix_type full
_refine_ls_number_parameters 238
_refine_ls_number_reflns 1597
_refine_ls_number_restraints 268
_refine_ls_restrained_S_all 0.980
_refine_ls_R_factor_all 0.0927
_refine_ls_R_factor_gt 0.0650
_refine_ls_shift/su_max 0.001
_refine_ls_shift/su_mean 0.000
_refine_ls_structure_factor_coef Fsqd
_refine_ls_weighting_details 'calc w=1/[\s^2^(Fo^2^)+(0.0900P)^2^+0.0000P] where P=(Fo^2^+2Fc^2^)/3'
_refine_ls_weighting_scheme calc
_refine_ls_wR_factor_gt 0.1469
_refine_ls_wR_factor_ref 0.1578
_reflns_number_gt 1115
_reflns_number_total 1597
_reflns_threshold_expression >2sigma(I)
_cod_data_source_file ic900778k_si_002_1.cif
_cod_data_source_block rox
_cod_depositor_comments
;
The following automatic conversions were performed:
'_symmetry_cell_setting' value 'Orthorhombic' changed to 'orthorhombic'
according to '/home/saulius/struct/CIF-dictionaries/cif_core.dic'
dictionary named 'cif_core.dic' version 2.4.1 from 2010-06-29.

Automatic conversion script
Id: cif_fix_enum 1527 2010-12-29 10:47:43Z saulius 
;
_cod_database_code 4302846

loop_
_symmetry_equiv_pos_as_xyz
'x, y, z'
'-x, -y, z'
'x+1/2, -y+1/2, -z'
'-x+1/2, y+1/2, -z'

loop_
_atom_site_label
_atom_site_type_symbol
_atom_site_fract_x
_atom_site_fract_y
_atom_site_fract_z
_atom_site_U_iso_or_equiv
_atom_site_adp_type
_atom_site_occupancy
_atom_site_symmetry_multiplicity
_atom_site_calc_flag
_atom_site_refinement_flags
_atom_site_disorder_assembly
_atom_site_disorder_group
Ni1 Ni 0.07215(13) 0.06248(7) 0.4943(3) 0.0200(4) Uani 1 1 d . . .
S1 S -0.1098(16) 0.0422(8) 0.353(3) 0.014(3) Uani 0.469(13) 1 d PDU . -1
S1' S 0.1278(15) -0.0314(8) 0.349(3) 0.026(4) Uani 0.531(13) 1 d PDU . -2
N1 N 0.0252(8) 0.1500(4) 0.6183(14) 0.0333(15) Uani 1 1 d DU . .
N2 N 0.2422(8) 0.0825(4) 0.6171(14) 0.0328(15) Uani 1 1 d DU . .
C1 C -0.2021(17) 0.1030(8) 0.515(4) 0.028(3) Uani 0.469(13) 1 d PDU . -1
H1A H -0.2880 0.1141 0.4452 0.034 Uiso 0.469(13) 1 calc PR . -1
H1B H -0.2178 0.0856 0.6656 0.034 Uiso 0.469(13) 1 calc PR . -1
C2 C -0.1094(19) 0.1652(10) 0.516(5) 0.031(3) Uani 0.469(13) 1 d PDU . -1
H2A H -0.0962 0.1810 0.3624 0.037 Uiso 0.469(13) 1 calc PR . -1
H2B H -0.1520 0.2031 0.5983 0.037 Uiso 0.469(13) 1 calc PR . -1
C1' C 0.2724(15) -0.0450(7) 0.512(4) 0.033(3) Uani 0.531(13) 1 d PDU . -2
H1C H 0.2486 -0.0637 0.6580 0.040 Uiso 0.531(13) 1 calc PR . -2
H1D H 0.3332 -0.0776 0.4380 0.040 Uiso 0.531(13) 1 calc PR . -2
C2' C 0.336(2) 0.0259(9) 0.534(4) 0.034(3) Uani 0.531(13) 1 d PDU . -2
H2C H 0.3717 0.0398 0.3886 0.040 Uiso 0.531(13) 1 calc PR . -2
H2D H 0.4121 0.0224 0.6366 0.040 Uiso 0.531(13) 1 calc PR . -2
C3 C 0.0153(10) 0.1425(5) 0.8638(18) 0.0368(18) Uani 1 1 d U . .
H3A H -0.0460 0.1043 0.8977 0.044 Uiso 1 1 calc R . .
H3B H -0.0231 0.1850 0.9258 0.044 Uiso 1 1 calc R . .
C4 C 0.1498(9) 0.1283(4) 0.978(2) 0.0352(18) Uani 1 1 d U . .
H4A H 0.2007 0.1716 0.9872 0.042 Uiso 1 1 calc R . .
H4B H 0.1336 0.1120 1.1299 0.042 Uiso 1 1 calc R . .
C5 C 0.2306(10) 0.0753(5) 0.8562(17) 0.0339(17) Uani 1 1 d U . .
H5A H 0.3209 0.0756 0.9188 0.041 Uiso 1 1 calc R . .
H5B H 0.1920 0.0296 0.8874 0.041 Uiso 1 1 calc R . .
C6 C 0.1402(10) 0.1957(5) 0.5509(17) 0.0375(19) Uani 1 1 d U . .
H6A H 0.1252 0.2129 0.3997 0.045 Uiso 1 1 calc R . .
H6B H 0.1447 0.2358 0.6508 0.045 Uiso 1 1 calc R . .
C7 C 0.2685(10) 0.1577(5) 0.5587(18) 0.0375(19) Uani 1 1 d U . .
H7A H 0.3273 0.1786 0.6704 0.045 Uiso 1 1 calc R . .
H7B H 0.3131 0.1605 0.4140 0.045 Uiso 1 1 calc R . .
C8 C 0.362(2) 0.0508(10) 0.503(5) 0.034(4) Uani 0.469(13) 1 d PDU . -1
H8A H 0.4425 0.0645 0.5806 0.050 Uiso 0.469(13) 1 calc PR . -1
H8B H 0.3656 0.0669 0.3506 0.050 Uiso 0.469(13) 1 calc PR . -1
H8C H 0.3537 0.0006 0.5050 0.050 Uiso 0.469(13) 1 calc PR . -1
C8' C -0.0922(19) 0.1903(9) 0.541(4) 0.030(4) Uani 0.531(13) 1 d PDU . -2
H8D H -0.0989 0.2330 0.6255 0.044 Uiso 0.531(13) 1 calc PR . -2
H8E H -0.1727 0.1630 0.5620 0.044 Uiso 0.531(13) 1 calc PR . -2
H8F H -0.0819 0.2012 0.3844 0.044 Uiso 0.531(13) 1 calc PR . -2
B1_3 B 0.5877(15) 0.1526(7) 0.002(3) 0.0454(17) Uani 0.665(10) 1 d PDU A -3
F1_3 F 0.5963(10) 0.0829(4) 0.005(2) 0.057(2) Uani 0.665(10) 1 d PDU A -3
F2_3 F 0.7048(9) 0.1816(6) 0.0868(18) 0.054(2) Uani 0.665(10) 1 d PDU A -3
F3_3 F 0.4849(10) 0.1741(5) 0.134(2) 0.060(2) Uani 0.665(10) 1 d PDU A -3
F4_3 F 0.5672(12) 0.1774(5) -0.2029(14) 0.056(2) Uani 0.665(10) 1 d PDU A -3
B1_4 B 0.5788(18) 0.1549(9) -0.004(3) 0.0480(19) Uani 0.335(10) 1 d PDU A -4
F1_4 F 0.567(2) 0.0933(8) -0.107(3) 0.054(3) Uani 0.335(10) 1 d PDU A -4
F2_4 F 0.7126(14) 0.1749(11) 0.007(4) 0.053(3) Uani 0.335(10) 1 d PDU A -4
F3_4 F 0.532(2) 0.1506(10) 0.209(2) 0.053(3) Uani 0.335(10) 1 d PDU A -4
F4_4 F 0.509(2) 0.2045(8) -0.109(3) 0.058(3) Uani 0.335(10) 1 d PDU A -4

loop_
_atom_site_aniso_label
_atom_site_aniso_U_11
_atom_site_aniso_U_22
_atom_site_aniso_U_33
_atom_site_aniso_U_23
_atom_site_aniso_U_13
_atom_site_aniso_U_12
Ni1 0.0288(8) 0.0161(7) 0.0151(7) 0.0017(8) -0.0017(8) -0.0055(6)
S1 0.018(4) 0.009(4) 0.016(4) 0.003(3) -0.005(3) 0.000(3)
S1' 0.023(5) 0.030(6) 0.024(4) 0.002(3) 0.003(3) -0.003(3)
N1 0.042(3) 0.029(3) 0.030(3) 0.006(3) 0.001(3) 0.002(3)
N2 0.036(3) 0.030(3) 0.032(3) 0.001(3) 0.003(3) 0.001(3)
C1 0.028(6) 0.028(6) 0.028(6) 0.005(6) 0.003(6) 0.006(5)
C2 0.034(5) 0.028(5) 0.031(5) 0.006(5) 0.000(5) 0.005(4)
C1' 0.036(6) 0.031(6) 0.032(6) -0.001(6) 0.001(6) 0.005(5)
C2' 0.037(5) 0.030(5) 0.034(5) 0.000(5) 0.003(4) 0.005(4)
C3 0.047(4) 0.033(4) 0.030(4) 0.002(3) 0.002(3) 0.000(3)
C4 0.043(4) 0.029(4) 0.034(4) -0.002(3) 0.002(3) -0.004(3)
C5 0.039(4) 0.031(4) 0.032(4) 0.001(3) 0.002(3) -0.002(3)
C6 0.045(4) 0.032(4) 0.036(4) -0.001(3) 0.000(3) -0.008(3)
C7 0.041(4) 0.034(4) 0.038(4) 0.001(3) 0.004(3) -0.010(3)
C8 0.029(7) 0.030(7) 0.041(7) 0.002(7) 0.013(7) 0.006(6)
C8' 0.036(7) 0.023(7) 0.029(7) -0.002(6) -0.004(6) 0.004(6)
B1_3 0.056(4) 0.047(3) 0.033(4) -0.009(4) -0.008(4) 0.009(3)
F1_3 0.076(5) 0.043(3) 0.053(5) -0.003(4) -0.013(5) 0.012(3)
F2_3 0.061(4) 0.062(4) 0.038(5) -0.020(4) -0.011(4) 0.007(4)
F3_3 0.069(4) 0.066(5) 0.045(4) -0.015(4) 0.009(4) 0.010(4)
F4_3 0.070(5) 0.062(5) 0.036(4) 0.005(4) -0.007(4) 0.005(4)
B1_4 0.058(4) 0.050(4) 0.036(4) -0.010(4) -0.008(4) 0.008(3)
F1_4 0.064(6) 0.054(5) 0.044(6) -0.019(5) -0.012(6) 0.006(5)
F2_4 0.057(4) 0.062(6) 0.039(7) -0.012(6) -0.006(5) 0.002(4)
F3_4 0.060(6) 0.060(6) 0.039(5) -0.006(5) 0.000(5) 0.011(5)
F4_4 0.069(5) 0.061(5) 0.044(5) -0.003(5) -0.012(5) 0.014(5)

loop_
_atom_type_symbol
_atom_type_description
_atom_type_scat_dispersion_real
_atom_type_scat_dispersion_imag
_atom_type_scat_source
C C 0.0181 0.0091 'International Tables Vol C Tables 4.2.6.8 and 6.1.1.4'
H H 0.0000 0.0000 'International Tables Vol C Tables 4.2.6.8 and 6.1.1.4'
B B 0.0090 0.0039 'International Tables Vol C Tables 4.2.6.8 and 6.1.1.4'
N N 0.0311 0.0180 'International Tables Vol C Tables 4.2.6.8 and 6.1.1.4'
F F 0.0727 0.0534 'International Tables Vol C Tables 4.2.6.8 and 6.1.1.4'
S S 0.3331 0.5567 'International Tables Vol C Tables 4.2.6.8 and 6.1.1.4'
Ni Ni -3.0029 0.5091 'International Tables Vol C Tables 4.2.6.8 and 6.1.1.4'

loop_
_geom_angle_atom_site_label_1
_geom_angle_atom_site_label_2
_geom_angle_atom_site_label_3
_geom_angle
_geom_angle_site_symmetry_1
_geom_angle_site_symmetry_3
_geom_angle_publ_flag
N2 Ni1 N1 83.6(3) . . ?
N2 Ni1 S1' 95.7(4) . . ?
N1 Ni1 S1' 177.8(6) . . ?
N2 Ni1 S1' 176.4(5) . 2 ?
N1 Ni1 S1' 99.7(4) . 2 ?
S1' Ni1 S1' 81.1(6) . 2 ?
N2 Ni1 S1 178.3(6) . . ?
N1 Ni1 S1 96.4(5) . . ?
S1' Ni1 S1 84.2(5) . . ?
S1' Ni1 S1 4.6(8) 2 . ?
N2 Ni1 S1 100.5(4) . 2 ?
N1 Ni1 S1 175.4(5) . 2 ?
S1' Ni1 S1 6.4(9) . 2 ?
S1' Ni1 S1 76.2(5) 2 2 ?
S1 Ni1 S1 79.6(6) . 2 ?
N2 Ni1 Ni1 129.5(2) . 2 ?
N1 Ni1 Ni1 129.3(2) . 2 ?
S1' Ni1 Ni1 52.7(5) . 2 ?
S1' Ni1 Ni1 47.0(4) 2 2 ?
S1 Ni1 Ni1 51.6(4) . 2 ?
S1 Ni1 Ni1 46.3(5) 2 2 ?
C1 S1 Ni1 96.2(10) . . ?
C1 S1 Ni1 118.3(10) . 2 ?
Ni1 S1 Ni1 82.1(6) . 2 ?
C1' S1' Ni1 96.7(9) . . ?
C1' S1' Ni1 118.1(11) . 2 ?
Ni1 S1' Ni1 80.3(6) . 2 ?
C8' N1 C3 108.1(11) . . ?
C8' N1 C6 102.4(10) . . ?
C3 N1 C6 112.1(8) . . ?
C8' N1 C2 20.6(10) . . ?
C3 N1 C2 111.4(14) . . ?
C6 N1 C2 117.3(11) . . ?
C8' N1 Ni1 122.4(9) . . ?
C3 N1 Ni1 108.6(6) . . ?
C6 N1 Ni1 102.9(6) . . ?
C2 N1 Ni1 103.4(10) . . ?
C5 N2 C8 118.5(13) . . ?
C5 N2 C7 109.6(7) . . ?
C8 N2 C7 98.2(10) . . ?
C5 N2 C2' 107.9(12) . . ?
C8 N2 C2' 21.8(9) . . ?
C7 N2 C2' 120.0(10) . . ?
C5 N2 Ni1 107.2(6) . . ?
C8 N2 Ni1 116.9(12) . . ?
C7 N2 Ni1 105.1(6) . . ?
C2' N2 Ni1 106.4(9) . . ?
C2 C1 S1 101.8(16) . . ?
C2 C1 H1A 111.4 . . ?
S1 C1 H1A 111.4 . . ?
C2 C1 H1B 111.4 . . ?
S1 C1 H1B 111.4 . . ?
H1A C1 H1B 109.3 . . ?
N1 C2 C1 113.2(15) . . ?
N1 C2 H2A 108.9 . . ?
C1 C2 H2A 108.9 . . ?
N1 C2 H2B 108.9 . . ?
C1 C2 H2B 108.9 . . ?
H2A C2 H2B 107.8 . . ?
C2' C1' S1' 105.1(13) . . ?
C2' C1' H1C 110.7 . . ?
S1' C1' H1C 110.7 . . ?
C2' C1' H1D 110.7 . . ?
S1' C1' H1D 110.7 . . ?
H1C C1' H1D 108.8 . . ?
C1' C2' N2 114.3(14) . . ?
C1' C2' H2C 108.7 . . ?
N2 C2' H2C 108.7 . . ?
C1' C2' H2D 108.7 . . ?
N2 C2' H2D 108.7 . . ?
H2C C2' H2D 107.6 . . ?
N1 C3 C4 113.8(8) . . ?
N1 C3 H3A 108.8 . . ?
C4 C3 H3A 108.8 . . ?
N1 C3 H3B 108.8 . . ?
C4 C3 H3B 108.8 . . ?
H3A C3 H3B 107.7 . . ?
C5 C4 C3 112.1(9) . . ?
C5 C4 H4A 109.2 . . ?
C3 C4 H4A 109.2 . . ?
C5 C4 H4B 109.2 . . ?
C3 C4 H4B 109.2 . . ?
H4A C4 H4B 107.9 . . ?
N2 C5 C4 117.8(8) . . ?
N2 C5 H5A 107.9 . . ?
C4 C5 H5A 107.9 . . ?
N2 C5 H5B 107.9 . . ?
C4 C5 H5B 107.9 . . ?
H5A C5 H5B 107.2 . . ?
C7 C6 N1 111.5(8) . . ?
C7 C6 H6A 109.3 . . ?
N1 C6 H6A 109.3 . . ?
C7 C6 H6B 109.3 . . ?
N1 C6 H6B 109.3 . . ?
H6A C6 H6B 108.0 . . ?
C6 C7 N2 109.3(8) . . ?
C6 C7 H7A 109.8 . . ?
N2 C7 H7A 109.8 . . ?
C6 C7 H7B 109.8 . . ?
N2 C7 H7B 109.8 . . ?
H7A C7 H7B 108.3 . . ?
N2 C8 H8A 109.5 . . ?
N2 C8 H8B 109.5 . . ?
H8A C8 H8B 109.5 . . ?
N2 C8 H8C 109.5 . . ?
H8A C8 H8C 109.5 . . ?
H8B C8 H8C 109.5 . . ?
N1 C8' H8D 109.5 . . ?
N1 C8' H8E 109.5 . . ?
H8D C8' H8E 109.5 . . ?
N1 C8' H8F 109.5 . . ?
H8D C8' H8F 109.5 . . ?
H8E C8' H8F 109.5 . . ?
F4_3 B1_3 F1_3 112.1(13) . . ?
F4_3 B1_3 F3_3 108.2(12) . . ?
F1_3 B1_3 F3_3 110.2(12) . . ?
F4_3 B1_3 F2_3 108.7(12) . . ?
F1_3 B1_3 F2_3 110.0(10) . . ?
F3_3 B1_3 F2_3 107.4(12) . . ?
F4_4 B1_4 F1_4 111.6(14) . . ?
F4_4 B1_4 F3_4 107.9(13) . . ?
F1_4 B1_4 F3_4 110.3(13) . . ?
F4_4 B1_4 F2_4 108.9(13) . . ?
F1_4 B1_4 F2_4 110.3(11) . . ?
F3_4 B1_4 F2_4 107.8(13) . . ?

loop_
_geom_bond_atom_site_label_1
_geom_bond_atom_site_label_2
_geom_bond_distance
_geom_bond_site_symmetry_2
_geom_bond_publ_flag
Ni1 N2 1.914(8) . ?
Ni1 N1 1.923(8) . ?
Ni1 S1' 2.106(17) . ?
Ni1 S1' 2.288(17) 2 ?
Ni1 S1 2.069(19) . ?
Ni1 S1 2.245(16) 2 ?
Ni1 Ni1 2.837(3) 2 ?
S1 C1 1.800(17) . ?
S1 Ni1 2.245(16) 2 ?
S1' C1' 1.785(17) . ?
S1' Ni1 2.288(17) 2 ?
N1 C8' 1.499(18) . ?
N1 C3 1.503(12) . ?
N1 C6 1.520(12) . ?
N1 C2 1.53(2) . ?
N2 C5 1.464(12) . ?
N2 C8 1.523(19) . ?
N2 C7 1.529(11) . ?
N2 C2' 1.542(18) . ?
C1 C2 1.53(2) . ?
C1 H1A 0.9900 . ?
C1 H1B 0.9900 . ?
C2 H2A 0.9900 . ?
C2 H2B 0.9900 . ?
C1' C2' 1.53(2) . ?
C1' H1C 0.9900 . ?
C1' H1D 0.9900 . ?
C2' H2C 0.9900 . ?
C2' H2D 0.9900 . ?
C3 C4 1.552(14) . ?
C3 H3A 0.9900 . ?
C3 H3B 0.9900 . ?
C4 C5 1.509(13) . ?
C4 H4A 0.9900 . ?
C4 H4B 0.9900 . ?
C5 H5A 0.9900 . ?
C5 H5B 0.9900 . ?
C6 C7 1.495(14) . ?
C6 H6A 0.9900 . ?
C6 H6B 0.9900 . ?
C7 H7A 0.9900 . ?
C7 H7B 0.9900 . ?
C8 H8A 0.9800 . ?
C8 H8B 0.9800 . ?
C8 H8C 0.9800 . ?
C8' H8D 0.9800 . ?
C8' H8E 0.9800 . ?
C8' H8F 0.9800 . ?
B1_3 F4_3 1.353(18) . ?
B1_3 F1_3 1.359(13) . ?
B1_3 F3_3 1.378(16) . ?
B1_3 F2_3 1.410(15) . ?
B1_4 F4_4 1.354(18) . ?
B1_4 F1_4 1.358(14) . ?
B1_4 F3_4 1.378(17) . ?
B1_4 F2_4 1.409(15) . ?

loop_
_geom_torsion_atom_site_label_1
_geom_torsion_atom_site_label_2
_geom_torsion_atom_site_label_3
_geom_torsion_atom_site_label_4
_geom_torsion
_geom_torsion_site_symmetry_1
_geom_torsion_site_symmetry_2
_geom_torsion_site_symmetry_3
_geom_torsion_site_symmetry_4
_geom_torsion_publ_flag
N2 Ni1 S1 C1 -110(15) . . . . ?
N1 Ni1 S1 C1 -18.5(9) . . . . ?
S1' Ni1 S1 C1 163.7(11) . . . . ?
S1' Ni1 S1 C1 116(10) 2 . . . ?
S1 Ni1 S1 C1 159.2(10) 2 . . . ?
Ni1 Ni1 S1 C1 117.8(10) 2 . . . ?
N2 Ni1 S1 Ni1 132(15) . . . 2 ?
N1 Ni1 S1 Ni1 -136.3(4) . . . 2 ?
S1' Ni1 S1 Ni1 45.8(3) . . . 2 ?
S1' Ni1 S1 Ni1 -2(10) 2 . . 2 ?
S1 Ni1 S1 Ni1 41.3(7) 2 . . 2 ?
N2 Ni1 S1' C1' 19.3(10) . . . . ?
N1 Ni1 S1' C1' 92(12) . . . . ?
S1' Ni1 S1' C1' -159.0(9) 2 . . . ?
S1 Ni1 S1' C1' -162.4(11) . . . . ?
S1 Ni1 S1' C1' -119(8) 2 . . . ?
Ni1 Ni1 S1' C1' -117.4(10) 2 . . . ?
N2 Ni1 S1' Ni1 136.7(4) . . . 2 ?
N1 Ni1 S1' Ni1 -151(12) . . . 2 ?
S1' Ni1 S1' Ni1 -41.6(7) 2 . . 2 ?
S1 Ni1 S1' Ni1 -45.0(4) . . . 2 ?
S1 Ni1 S1' Ni1 -1(7) 2 . . 2 ?
N2 Ni1 N1 C8' 159.8(12) . . . . ?
S1' Ni1 N1 C8' 87(12) . . . . ?
S1' Ni1 N1 C8' -21.8(13) 2 . . . ?
S1 Ni1 N1 C8' -18.5(13) . . . . ?
S1 Ni1 N1 C8' -48(7) 2 . . . ?
Ni1 Ni1 N1 C8' -62.9(12) 2 . . . ?
N2 Ni1 N1 C3 -73.2(6) . . . . ?
S1' Ni1 N1 C3 -146(12) . . . . ?
S1' Ni1 N1 C3 105.2(7) 2 . . . ?
S1 Ni1 N1 C3 108.5(8) . . . . ?
S1 Ni1 N1 C3 79(6) 2 . . . ?
Ni1 Ni1 N1 C3 64.1(7) 2 . . . ?
N2 Ni1 N1 C6 45.7(6) . . . . ?
S1' Ni1 N1 C6 -27(12) . . . . ?
S1' Ni1 N1 C6 -135.8(7) 2 . . . ?
S1 Ni1 N1 C6 -132.5(7) . . . . ?
S1 Ni1 N1 C6 -162(6) 2 . . . ?
Ni1 Ni1 N1 C6 -176.9(4) 2 . . . ?
N2 Ni1 N1 C2 168.3(12) . . . . ?
S1' Ni1 N1 C2 96(12) . . . . ?
S1' Ni1 N1 C2 -13.3(12) 2 . . . ?
S1 Ni1 N1 C2 -9.9(12) . . . . ?
S1 Ni1 N1 C2 -40(6) 2 . . . ?
Ni1 Ni1 N1 C2 -54.3(12) 2 . . . ?
N1 Ni1 N2 C5 72.1(6) . . . . ?
S1' Ni1 N2 C5 -110.0(7) . . . . ?
S1' Ni1 N2 C5 -82(8) 2 . . . ?
S1 Ni1 N2 C5 164(15) . . . . ?
S1 Ni1 N2 C5 -105.7(7) 2 . . . ?
Ni1 Ni1 N2 C5 -65.1(6) 2 . . . ?
N1 Ni1 N2 C8 -152.1(11) . . . . ?
S1' Ni1 N2 C8 25.7(12) . . . . ?
S1' Ni1 N2 C8 54(8) 2 . . . ?
S1 Ni1 N2 C8 -61(15) . . . . ?
S1 Ni1 N2 C8 30.1(13) 2 . . . ?
Ni1 Ni1 N2 C8 70.7(12) 2 . . . ?
N1 Ni1 N2 C7 -44.4(6) . . . . ?
S1' Ni1 N2 C7 133.4(7) . . . . ?
S1' Ni1 N2 C7 161(7) 2 . . . ?
S1 Ni1 N2 C7 47(15) . . . . ?
S1 Ni1 N2 C7 137.8(7) 2 . . . ?
Ni1 Ni1 N2 C7 178.4(4) 2 . . . ?
N1 Ni1 N2 C2' -172.7(11) . . . . ?
S1' Ni1 N2 C2' 5.2(12) . . . . ?
S1' Ni1 N2 C2' 33(8) 2 . . . ?
S1 Ni1 N2 C2' -81(15) . . . . ?
S1 Ni1 N2 C2' 9.5(12) 2 . . . ?
Ni1 Ni1 N2 C2' 50.2(11) 2 . . . ?
Ni1 S1 C1 C2 42.4(16) . . . . ?
Ni1 S1 C1 C2 126.8(15) 2 . . . ?
C8' N1 C2 C1 -157(7) . . . . ?
C3 N1 C2 C1 -72(2) . . . . ?
C6 N1 C2 C1 156.5(17) . . . . ?
Ni1 N1 C2 C1 44(2) . . . . ?
S1 C1 C2 N1 -60(2) . . . . ?
Ni1 S1' C1' C2' -39.8(15) . . . . ?
Ni1 S1' C1' C2' -122.3(13) 2 . . . ?
S1' C1' C2' N2 52(2) . . . . ?
C5 N2 C2' C1' 79.5(19) . . . . ?
C8 N2 C2' C1' -158(6) . . . . ?
C7 N2 C2' C1' -154.2(15) . . . . ?
Ni1 N2 C2' C1' -35(2) . . . . ?
C8' N1 C3 C4 -157.3(10) . . . . ?
C6 N1 C3 C4 -45.2(11) . . . . ?
C2 N1 C3 C4 -178.9(10) . . . . ?
Ni1 N1 C3 C4 67.8(9) . . . . ?
N1 C3 C4 C5 -44.2(11) . . . . ?
C8 N2 C5 C4 155.3(12) . . . . ?
C7 N2 C5 C4 43.9(11) . . . . ?
C2' N2 C5 C4 176.1(11) . . . . ?
Ni1 N2 C5 C4 -69.7(9) . . . . ?
C3 C4 C5 N2 46.4(12) . . . . ?
C8' N1 C6 C7 -165.1(11) . . . . ?
C3 N1 C6 C7 79.3(10) . . . . ?
C2 N1 C6 C7 -149.9(14) . . . . ?
Ni1 N1 C6 C7 -37.2(9) . . . . ?
N1 C6 C7 N2 4.0(11) . . . . ?
C5 N2 C7 C6 -83.4(9) . . . . ?
C8 N2 C7 C6 152.3(13) . . . . ?
C2' N2 C7 C6 151.0(13) . . . . ?
Ni1 N2 C7 C6 31.5(8) . . . . ?
